data_7041070
loop_
_publ_author_name
'Armstrong, Keith C.'
'Hohloch, Stephan'
'Lohrey, Trevor D.'
'Zarkesh, Ryan A.'
'Arnold, John'
'Anstey, Mitchell R.'

_publ_section_title
;
 Control of clustering behavior in anionic cerium(iii) corrole complexes:
 from oligomers to monomers.
;
_journal_issue 46
_journal_name_full 'Dalton transactions (Cambridge, England : 2003)'
_journal_page_first 18653
_journal_page_last 18660
_journal_paper_doi 10.1039/c6dt03884k
_journal_volume 45
_journal_year 2016
_chemical_formula_sum 'C81 H91 Lu N6 Na O7'
_chemical_formula_weight 1458.55
_chemical_properties_physical ', Air-sensitive,Moisture-sensitive,Oxygen-sensitive'
_space_group_crystal_system triclinic
_space_group_IT_number 2
_space_group_name_Hall '-P 1'
_space_group_name_H-M_alt 'P -1'
_symmetry_space_group_name_Hall '-P 1'
_symmetry_space_group_name_H-M 'P -1'
_atom_sites_solution_hydrogens geom
_audit_creation_method SHELXL-2014/7
_audit_update_record
;
2016-08-12 deposited with the CCDC.
2016-10-31 downloaded from the CCDC.
;
_cell_angle_alpha 85.7290(10)
_cell_angle_beta 73.465(2)
_cell_angle_gamma 77.853(2)
_cell_formula_units_Z 2
_cell_length_a 12.9649(3)
_cell_length_b 13.6515(3)
_cell_length_c 21.1015(3)
_cell_measurement_reflns_used 16012
_cell_measurement_temperature 150(2)
_cell_measurement_theta_max 29.413
_cell_measurement_theta_min 2.834
_cell_volume 3499.73(13)
_computing_cell_refinement 'Bruker ApexIII suite, 2016'
_computing_data_collection 'Bruker ApexIII suite, 2016'
_computing_data_reduction 'Bruker ApexIII suite, 2016'
_computing_structure_refinement 'SHELXL-2014/7 (Sheldrick, 2014)'
_diffrn_ambient_temperature 150(2)
_diffrn_measured_fraction_theta_full 0.999
_diffrn_measured_fraction_theta_max 0.936
_diffrn_measurement_device_type 'SuperNova, Dual, Copper at zero, Atlas'
_diffrn_measurement_method 'omega scans'
_diffrn_radiation_type MoK\a
_diffrn_radiation_wavelength 0.71073
_diffrn_reflns_av_R_equivalents 0.0478
_diffrn_reflns_av_unetI/netI 0.0359
_diffrn_reflns_Laue_measured_fraction_full 0.999
_diffrn_reflns_Laue_measured_fraction_max 0.936
_diffrn_reflns_limit_h_max 17
_diffrn_reflns_limit_h_min -17
_diffrn_reflns_limit_k_max 18
_diffrn_reflns_limit_k_min -18
_diffrn_reflns_limit_l_max 28
_diffrn_reflns_limit_l_min -28
_diffrn_reflns_number 124720
_diffrn_reflns_point_group_measured_fraction_full 0.999
_diffrn_reflns_point_group_measured_fraction_max 0.936
_diffrn_reflns_theta_full 25.242
_diffrn_reflns_theta_max 29.413
_diffrn_reflns_theta_min 2.834
_exptl_absorpt_coefficient_mu 1.477
_exptl_absorpt_correction_T_max 0.892
_exptl_absorpt_correction_T_min 0.739
_exptl_absorpt_correction_type gaussian
_exptl_absorpt_process_details
;
CrysAlisPro, Agilent Technologies,
Version 1.171.37.35 (release 13-08-2014 CrysAlis171 .NET)
(compiled Aug 13 2014,18:06:01)
Numerical absorption correction based on gaussian integration over
            a multifaceted crystal model
Empirical absorption correction using spherical harmonics,
 implemented in SCALE3 ABSPACK scaling algorithm.
;
_exptl_crystal_colour red
_exptl_crystal_density_diffrn 1.384
_exptl_crystal_description block
_exptl_crystal_F_000 1514
_exptl_crystal_size_max 0.22
_exptl_crystal_size_mid 0.11
_exptl_crystal_size_min 0.05
_refine_diff_density_max 1.150
_refine_diff_density_min -0.755
_refine_diff_density_rms 0.088
_refine_ls_extinction_method none
_refine_ls_goodness_of_fit_ref 1.075
_refine_ls_hydrogen_treatment constr
_refine_ls_matrix_type full
_refine_ls_number_parameters 873
_refine_ls_number_reflns 18098
_refine_ls_number_restraints 16
_refine_ls_restrained_S_all 1.080
_refine_ls_R_factor_all 0.0423
_refine_ls_R_factor_gt 0.0332
_refine_ls_shift/su_max 0.007
_refine_ls_shift/su_mean 0.000
_refine_ls_structure_factor_coef Fsqd
_refine_ls_weighting_details 'w=1/[\s^2^(Fo^2^)+(0.0292P)^2^+4.0909P] where P=(Fo^2^+2Fc^2^)/3'
_refine_ls_weighting_scheme calc
_refine_ls_wR_factor_gt 0.0736
_refine_ls_wR_factor_ref 0.0783
_reflns_Friedel_coverage 0.000
_reflns_number_gt 16012
_reflns_number_total 18098
_reflns_threshold_expression 'I > 2\s(I)'
_cod_data_source_file c6dt03884k2.cif
_cod_data_source_block shelx
_cod_depositor_comments 'Adding full bibliography for 7041067--7041071.cif.'
_cod_database_code 7041070
_shelx_shelxl_version_number 2014/7
_shelx_space_group_comment
;
The symmetry employed for this shelxl refinement is uniquely defined
by the following loop, which should always be used as a source of
symmetry information in preference to the above space-group names.
They are only intended as comments.
;

loop_
_space_group_symop_operation_xyz
'x, y, z'
'-x, -y, -z'

loop_
_atom_site_label
_atom_site_type_symbol
_atom_site_fract_x
_atom_site_fract_y
_atom_site_fract_z
_atom_site_U_iso_or_equiv
_atom_site_adp_type
_atom_site_occupancy
_atom_site_site_symmetry_order
_atom_site_calc_flag
_atom_site_refinement_flags_posn
_atom_site_refinement_flags_adp
Lu1 Lu 0.55463(2) 0.73637(2) 0.72743(2) 0.02148(4) Uani 1 1 d . .
Na1 Na 0.98820(8) 0.31295(7) 0.79626(5) 0.0242(2) Uani 1 1 d . .
O500 O 0.90553(18) 0.20429(16) 0.74545(9) 0.0370(5) Uani 1 1 d . .
N3 N 0.50131(16) 0.65150(15) 0.82119(9) 0.0199(4) Uani 1 1 d . .
O401 O 1.07469(17) 0.40438(15) 0.86147(10) 0.0365(5) Uani 1 1 d . .
O501 O 1.03825(17) 0.12468(15) 0.82420(10) 0.0378(5) Uani 1 1 d . .
N2 N 0.55518(16) 0.57945(16) 0.70534(9) 0.0211(4) Uani 1 1 d . .
O400 O 0.91002(16) 0.30462(15) 0.91939(9) 0.0330(4) Uani 1 1 d . .
O300 O 0.94324(16) 0.48942(15) 0.75847(9) 0.0328(4) Uani 1 1 d . .
N1 N 0.71755(16) 0.68778(16) 0.65524(9) 0.0214(4) Uani 1 1 d . .
O301 O 1.07040(18) 0.34165(17) 0.67410(10) 0.0406(5) Uani 1 1 d . .
O1 O 1.14324(19) 1.03323(18) 0.59744(10) 0.0441(5) Uani 1 1 d . .
N4 N 0.66043(16) 0.76730(15) 0.78617(9) 0.0198(4) Uani 1 1 d . .
C17 C 0.7974(2) 0.74344(19) 0.64428(11) 0.0229(5) Uani 1 1 d . .
C8 C 0.4363(2) 0.5241(2) 0.88405(12) 0.0247(5) Uani 1 1 d . .
H8 H 0.4096 0.4654 0.8965 0.030 Uiso 1 1 calc R U
C11 C 0.54525(19) 0.74396(18) 0.90046(11) 0.0210(5) Uani 1 1 d . .
C7 C 0.47012(18) 0.56264(19) 0.81872(11) 0.0209(5) Uani 1 1 d . .
C15 C 0.7462(2) 0.81501(18) 0.75838(11) 0.0212(5) Uani 1 1 d . .
C18 C 0.8695(2) 0.7232(2) 0.57875(12) 0.0275(5) Uani 1 1 d . .
H18 H 0.9303 0.7514 0.5587 0.033 Uiso 1 1 calc R U
C1 C 0.7372(2) 0.6305(2) 0.59965(11) 0.0239(5) Uani 1 1 d . .
C10 C 0.49490(19) 0.66896(18) 0.88544(11) 0.0208(5) Uani 1 1 d . .
C31 C 0.4147(2) 0.8820(2) 1.06202(12) 0.0295(6) Uani 1 1 d . .
H31 H 0.3557 0.9335 1.0793 0.035 Uiso 1 1 calc R U
C4 C 0.5615(2) 0.4325(2) 0.65998(12) 0.0256(5) Uani 1 1 d . .
H4 H 0.5759 0.3824 0.6293 0.031 Uiso 1 1 calc R U
C2 C 0.6798(2) 0.55660(19) 0.59450(11) 0.0239(5) Uani 1 1 d . .
C32 C 0.4814(2) 0.8381(2) 1.10095(12) 0.0290(6) Uani 1 1 d . .
C33 C 0.5684(2) 0.7604(2) 1.07463(12) 0.0272(5) Uani 1 1 d . .
H33 H 0.6135 0.7296 1.1006 0.033 Uiso 1 1 calc R U
C39 C 0.9952(2) 0.8440(2) 0.68407(13) 0.0281(5) Uani 1 1 d . .
H39 H 1.0071 0.7899 0.7124 0.034 Uiso 1 1 calc R U
C38 C 0.8965(2) 0.86720(19) 0.66730(12) 0.0247(5) Uani 1 1 d . .
N101 N 1.2035(2) 0.24931(19) 0.76435(13) 0.0381(6) Uani 1 1 d . .
N100 N 0.77385(18) 0.37522(19) 0.82868(11) 0.0329(5) Uani 1 1 d . .
C30 C 0.4332(2) 0.8515(2) 0.99738(12) 0.0262(5) Uani 1 1 d . .
C29 C 0.5214(2) 0.77375(18) 0.97119(11) 0.0215(5) Uani 1 1 d . .
C41 C 1.0595(2) 0.9811(2) 0.61774(13) 0.0322(6) Uani 1 1 d . .
C25 C 0.6379(2) 0.54941(19) 0.48702(12) 0.0239(5) Uani 1 1 d . .
C9 C 0.4506(2) 0.5907(2) 0.92570(12) 0.0244(5) Uani 1 1 d . .
H9 H 0.4344 0.5854 0.9715 0.029 Uiso 1 1 calc R U
C5 C 0.5003(2) 0.4309(2) 0.72568(12) 0.0248(5) Uani 1 1 d . .
H5 H 0.4668 0.3792 0.7475 0.030 Uiso 1 1 calc R U
C12 C 0.62359(19) 0.78811(18) 0.85339(11) 0.0206(5) Uani 1 1 d . .
C40 C 1.0763(2) 0.8997(2) 0.65964(14) 0.0311(6) Uani 1 1 d . .
H40 H 1.1419 0.8825 0.6713 0.037 Uiso 1 1 calc R U
C16 C 0.8094(2) 0.80618(19) 0.69131(11) 0.0220(5) Uani 1 1 d . .
C100 C 0.4271(3) 0.8335(2) 0.65702(15) 0.0410(7) Uani 1 1 d . .
H100 H 0.4202 0.7991 0.6225 0.049 Uiso 1 1 calc R U
C3 C 0.5982(2) 0.52533(19) 0.64835(11) 0.0227(5) Uani 1 1 d . .
C13 C 0.6881(2) 0.85343(19) 0.86673(12) 0.0246(5) Uani 1 1 d . .
H13 H 0.6802 0.8797 0.9077 0.029 Uiso 1 1 calc R U
C6 C 0.49862(19) 0.52285(19) 0.75318(11) 0.0213(5) Uani 1 1 d . .
C24 C 0.6539(2) 0.5029(2) 0.42754(12) 0.0276(5) Uani 1 1 d . .
H24 H 0.6108 0.5306 0.3997 0.033 Uiso 1 1 calc R U
C19 C 0.8322(2) 0.6551(2) 0.55165(12) 0.0281(5) Uani 1 1 d . .
H19 H 0.8628 0.6290 0.5094 0.034 Uiso 1 1 calc R U
C34 C 0.5897(2) 0.72759(19) 1.01024(11) 0.0237(5) Uani 1 1 d . .
C604 C 0.1953(3) 0.7427(3) 0.87626(15) 0.0433(7) Uani 1 1 d . .
H604 H 0.2683 0.7422 0.8735 0.052 Uiso 1 1 calc R U
C21 C 0.7846(2) 0.4223(2) 0.50972(12) 0.0290(6) Uani 1 1 d . .
C37 C 0.6861(2) 0.6442(2) 0.98349(13) 0.0324(6) Uani 1 1 d . .
H37A H 0.7275 0.6264 1.0153 0.049 Uiso 1 1 calc R U
H37B H 0.7322 0.6662 0.9431 0.049 Uiso 1 1 calc R U
H37C H 0.6601 0.5870 0.9751 0.049 Uiso 1 1 calc R U
C35 C 0.3607(2) 0.9053(2) 0.95590(14) 0.0389(7) Uani 1 1 d . .
H35A H 0.2969 0.9464 0.9837 0.058 Uiso 1 1 calc R U
H35B H 0.3386 0.8571 0.9343 0.058 Uiso 1 1 calc R U
H35C H 0.4005 0.9467 0.9233 0.058 Uiso 1 1 calc R U
C42 C 0.9619(3) 1.0064(2) 0.60084(15) 0.0416(7) Uani 1 1 d . .
H42 H 0.9499 1.0611 0.5730 0.050 Uiso 1 1 calc R U
C22 C 0.7976(2) 0.3779(2) 0.44962(12) 0.0305(6) Uani 1 1 d . .
H22 H 0.8517 0.3209 0.4369 0.037 Uiso 1 1 calc R U
C20 C 0.7031(2) 0.50795(19) 0.52899(11) 0.0229(5) Uani 1 1 d . .
C23 C 0.7322(2) 0.4165(2) 0.40860(12) 0.0273(5) Uani 1 1 d . .
C300 C 0.7505(2) 0.4759(3) 0.79859(17) 0.0447(8) Uani 1 1 d . .
H30A H 0.6794 0.5119 0.8237 0.054 Uiso 1 1 calc R U
H30B H 0.7469 0.4689 0.7539 0.054 Uiso 1 1 calc R U
C43 C 0.8815(3) 0.9494(2) 0.62573(14) 0.0357(6) Uani 1 1 d . .
H43 H 0.8159 0.9669 0.6142 0.043 Uiso 1 1 calc R U
C303 C 1.0693(3) 0.4445(3) 0.65646(15) 0.0444(8) Uani 1 1 d . .
H30C H 1.0849 0.4532 0.6089 0.053 Uiso 1 1 calc R U
H30D H 1.1250 0.4673 0.6707 0.053 Uiso 1 1 calc R U
C500 C 0.7275(2) 0.3026(3) 0.80268(15) 0.0421(7) Uani 1 1 d . .
H50A H 0.6576 0.3358 0.7956 0.051 Uiso 1 1 calc R U
H50B H 0.7140 0.2493 0.8351 0.051 Uiso 1 1 calc R U
C28 C 0.5518(2) 0.6431(2) 0.50529(14) 0.0351(6) Uani 1 1 d . .
H28A H 0.5131 0.6585 0.4721 0.053 Uiso 1 1 calc R U
H28B H 0.5862 0.6977 0.5083 0.053 Uiso 1 1 calc R U
H28C H 0.5011 0.6331 0.5472 0.053 Uiso 1 1 calc R U
C14 C 0.7628(2) 0.87033(19) 0.80910(12) 0.0255(5) Uani 1 1 d . .
H14 H 0.8149 0.9102 0.8035 0.031 Uiso 1 1 calc R U
C101 C 0.3599(2) 0.8368(2) 0.72198(15) 0.0400(7) Uani 1 1 d . .
H101 H 0.3002 0.8055 0.7383 0.048 Uiso 1 1 calc R U
C501 C 0.8030(3) 0.2578(3) 0.73830(15) 0.0470(8) Uani 1 1 d . .
H50C H 0.7676 0.2129 0.7222 0.056 Uiso 1 1 calc R U
H50D H 0.8154 0.3111 0.7056 0.056 Uiso 1 1 calc R U
C502 C 0.9029(3) 0.1072(2) 0.77406(15) 0.0434(8) Uani 1 1 d . .
H50E H 0.8825 0.0656 0.7461 0.052 Uiso 1 1 calc R U
H50F H 0.8497 0.1113 0.8172 0.052 Uiso 1 1 calc R U
C503 C 1.0152(3) 0.0632(2) 0.78054(16) 0.0459(8) Uani 1 1 d . .
H50G H 1.0180 -0.0047 0.7981 0.055 Uiso 1 1 calc R U
H50H H 1.0689 0.0615 0.7377 0.055 Uiso 1 1 calc R U
C301 C 0.8363(3) 0.5357(2) 0.79671(17) 0.0433(7) Uani 1 1 d . .
H30E H 0.8159 0.6017 0.7782 0.052 Uiso 1 1 calc R U
H30F H 0.8384 0.5442 0.8415 0.052 Uiso 1 1 calc R U
C401 C 0.7971(2) 0.2977(3) 0.93500(14) 0.0377(7) Uani 1 1 d . .
H40A H 0.7652 0.3025 0.9825 0.045 Uiso 1 1 calc R U
H40B H 0.7919 0.2328 0.9217 0.045 Uiso 1 1 calc R U
C27 C 0.7458(3) 0.3671(3) 0.34398(14) 0.0415(7) Uani 1 1 d . .
H27A H 0.8130 0.3771 0.3129 0.062 Uiso 1 1 calc R U
H27B H 0.6851 0.3961 0.3266 0.062 Uiso 1 1 calc R U
H27C H 0.7478 0.2965 0.3515 0.062 Uiso 1 1 calc R U
C603 C 0.1687(3) 0.6696(3) 0.84557(15) 0.0409(7) Uani 1 1 d . .
H603 H 0.2240 0.6198 0.8221 0.049 Uiso 1 1 calc R U
C600 C 0.0043(3) 0.8185(3) 0.91594(16) 0.0491(8) Uani 1 1 d . .
C26 C 0.8577(3) 0.3777(3) 0.55296(15) 0.0493(9) Uani 1 1 d . .
H26A H 0.9043 0.4230 0.5547 0.074 Uiso 1 1 calc R U
H26B H 0.9021 0.3151 0.5350 0.074 Uiso 1 1 calc R U
H26C H 0.8134 0.3665 0.5968 0.074 Uiso 1 1 calc R U
C404 C 1.1883(3) 0.3977(3) 0.82950(17) 0.0443(8) Uani 1 1 d . .
H40C H 1.2222 0.4232 0.8586 0.053 Uiso 1 1 calc R U
H40D H 1.1967 0.4394 0.7898 0.053 Uiso 1 1 calc R U
C601 C -0.0204(3) 0.7441(3) 0.88482(18) 0.0509(9) Uani 1 1 d . .
H601 H -0.0933 0.7441 0.8877 0.061 Uiso 1 1 calc R U
C405 C 1.2464(2) 0.2913(3) 0.81125(18) 0.0447(8) Uani 1 1 d . .
H40E H 1.3241 0.2899 0.7919 0.054 Uiso 1 1 calc R U
H40F H 1.2383 0.2498 0.8510 0.054 Uiso 1 1 calc R U
C400 C 0.7322(2) 0.3795(3) 0.90082(14) 0.0418(7) Uani 1 1 d . .
H40G H 0.6559 0.3730 0.9138 0.050 Uiso 1 1 calc R U
H40H H 0.7355 0.4443 0.9153 0.050 Uiso 1 1 calc R U
C102 C 0.3987(3) 0.8959(2) 0.75816(16) 0.0468(8) Uani 1 1 d . .
H102 H 0.3694 0.9102 0.8029 0.056 Uiso 1 1 calc R U
C402 C 0.9306(3) 0.3805(3) 0.95436(15) 0.0434(7) Uani 1 1 d . .
H40I H 0.9098 0.3665 1.0015 0.052 Uiso 1 1 calc R U
H40J H 0.8887 0.4454 0.9459 0.052 Uiso 1 1 calc R U
C606 C -0.0847(4) 0.9005(4) 0.9540(3) 0.0864(16) Uani 1 1 d . .
H60A H -0.0594 0.9258 0.9869 0.130 Uiso 1 1 calc R U
H60B H -0.1492 0.8739 0.9751 0.130 Uiso 1 1 calc R U
H60C H -0.1019 0.9539 0.9241 0.130 Uiso 1 1 calc R U
C403 C 1.0505(3) 0.3799(3) 0.93011(15) 0.0439(8) Uani 1 1 d . .
H40K H 1.0695 0.4287 0.9537 0.053 Uiso 1 1 calc R U
H40L H 1.0922 0.3143 0.9372 0.053 Uiso 1 1 calc R U
C305 C 1.2488(3) 0.2845(3) 0.69649(17) 0.0517(9) Uani 1 1 d . .
H30G H 1.3210 0.2441 0.6780 0.062 Uiso 1 1 calc R U
H30H H 1.2571 0.3533 0.6976 0.062 Uiso 1 1 calc R U
C36 C 0.4618(3) 0.8741(2) 1.17029(13) 0.0399(7) Uani 1 1 d . .
H36A H 0.5218 0.9037 1.1722 0.060 Uiso 1 1 calc R U
H36B H 0.4565 0.8184 1.2008 0.060 Uiso 1 1 calc R U
H36C H 0.3948 0.9231 1.1819 0.060 Uiso 1 1 calc R U
C504 C 1.1491(3) 0.0990(2) 0.82724(18) 0.0487(8) Uani 1 1 d . .
H50I H 1.1708 0.0267 0.8293 0.058 Uiso 1 1 calc R U
H50J H 1.1540 0.1256 0.8674 0.058 Uiso 1 1 calc R U
C605 C 0.1133(3) 0.8168(3) 0.91101(16) 0.0463(8) Uani 1 1 d . .
H605 H 0.1316 0.8662 0.9314 0.056 Uiso 1 1 calc R U
C302 C 0.9587(3) 0.5035(3) 0.68922(15) 0.0436(8) Uani 1 1 d . .
H30I H 0.9548 0.5739 0.6773 0.052 Uiso 1 1 calc R U
H30J H 0.9025 0.4801 0.6758 0.052 Uiso 1 1 calc R U
C103 C 0.4882(3) 0.9294(2) 0.7158(2) 0.0542(9) Uani 1 1 d . .
H103 H 0.5290 0.9703 0.7271 0.065 Uiso 1 1 calc R U
C602 C 0.0613(3) 0.6700(3) 0.84959(17) 0.0476(8) Uani 1 1 d . .
H602 H 0.0434 0.6208 0.8288 0.057 Uiso 1 1 calc R U
C104 C 0.5064(3) 0.8907(3) 0.65294(17) 0.0502(9) Uani 1 1 d . .
H104 H 0.5615 0.9012 0.6153 0.060 Uiso 1 1 calc R U
C304 C 1.1768(3) 0.2791(3) 0.65245(16) 0.0530(9) Uani 1 1 d . .
H30K H 1.2125 0.2989 0.6078 0.064 Uiso 1 1 calc R U
H30L H 1.1687 0.2102 0.6513 0.064 Uiso 1 1 calc R U
C505 C 1.2283(3) 0.1390(3) 0.76835(19) 0.0510(9) Uani 1 1 d . .
H50K H 1.3026 0.1165 0.7719 0.061 Uiso 1 1 calc R U
H50L H 1.2242 0.1120 0.7281 0.061 Uiso 1 1 calc R U
C44 C 1.1333(4) 1.1101(3) 0.54905(17) 0.0601(11) Uani 1 1 d . .
H44A H 1.1203 1.0832 0.5119 0.090 Uiso 1 1 calc R U
H44B H 1.1998 1.1357 0.5348 0.090 Uiso 1 1 calc R U
H44C H 1.0730 1.1632 0.5678 0.090 Uiso 1 1 calc R U
C703 C 0.7144(5) 0.1769(4) 0.5890(3) 0.0955(17) Uani 1 1 d . .
H703 H 0.7676 0.2030 0.6000 0.115 Uiso 1 1 calc R U
C704 C 0.6245(6) 0.1635(5) 0.6329(3) 0.0996(18) Uani 1 1 d . .
H704 H 0.6169 0.1702 0.6777 0.120 Uiso 1 1 calc R U
C702 C 0.7262(6) 0.1501(5) 0.5248(3) 0.109(2) Uani 1 1 d . .
H702 H 0.7889 0.1569 0.4912 0.130 Uiso 1 1 calc R U
C705 C 0.5439(5) 0.1401(5) 0.6135(4) 0.104(2) Uani 1 1 d . .
H705 H 0.4761 0.1466 0.6450 0.124 Uiso 1 1 calc R U
C700 C 0.5480(10) 0.1097(7) 0.5566(5) 0.147(3) Uani 1 1 d . U
C701 C 0.6442(8) 0.1135(6) 0.5119(5) 0.135(3) Uani 1 1 d . .
H701 H 0.6556 0.0900 0.4697 0.162 Uiso 1 1 calc R U
C706 C 0.4554(12) 0.0672(11) 0.5383(8) 0.269(7) Uani 1 1 d . U

loop_
_atom_site_aniso_label
_atom_site_aniso_U_11
_atom_site_aniso_U_22
_atom_site_aniso_U_33
_atom_site_aniso_U_23
_atom_site_aniso_U_13
_atom_site_aniso_U_12
Lu1 0.02149(6) 0.02290(6) 0.01977(5) -0.00012(4) -0.00665(4) -0.00256(4)
Na1 0.0222(5) 0.0252(5) 0.0252(5) -0.0010(4) -0.0062(4) -0.0051(4)
O500 0.0470(12) 0.0393(12) 0.0272(10) -0.0013(8) -0.0040(8) -0.0225(10)
N3 0.0170(9) 0.0230(10) 0.0189(9) -0.0030(8) -0.0049(7) -0.0014(8)
O401 0.0413(12) 0.0352(11) 0.0392(11) 0.0014(9) -0.0214(9) -0.0077(9)
O501 0.0399(12) 0.0274(11) 0.0420(11) -0.0064(8) -0.0031(9) -0.0071(9)
N2 0.0198(10) 0.0257(11) 0.0180(9) -0.0007(8) -0.0049(7) -0.0053(8)
O400 0.0331(10) 0.0377(11) 0.0278(9) -0.0072(8) -0.0099(8) -0.0021(8)
O300 0.0331(10) 0.0331(11) 0.0322(10) 0.0069(8) -0.0136(8) -0.0030(8)
N1 0.0231(10) 0.0245(11) 0.0172(9) -0.0014(8) -0.0041(7) -0.0077(8)
O301 0.0507(13) 0.0423(13) 0.0303(10) 0.0027(9) -0.0044(9) -0.0231(10)
O1 0.0480(13) 0.0502(14) 0.0401(11) 0.0088(10) -0.0076(10) -0.0327(11)
N4 0.0209(10) 0.0206(10) 0.0168(9) -0.0012(7) -0.0037(7) -0.0034(8)
C17 0.0230(12) 0.0250(13) 0.0190(11) 0.0030(9) -0.0045(9) -0.0039(10)
C8 0.0207(12) 0.0292(14) 0.0231(11) 0.0008(10) -0.0016(9) -0.0086(10)
C11 0.0199(11) 0.0227(12) 0.0178(11) -0.0028(9) -0.0045(8) 0.0013(9)
C7 0.0129(10) 0.0259(13) 0.0228(11) -0.0025(9) -0.0035(8) -0.0027(9)
C15 0.0235(12) 0.0181(12) 0.0221(11) 0.0012(9) -0.0073(9) -0.0035(9)
C18 0.0268(13) 0.0356(15) 0.0186(11) 0.0017(10) -0.0018(9) -0.0098(11)
C1 0.0261(12) 0.0296(14) 0.0170(11) -0.0002(9) -0.0068(9) -0.0065(10)
C10 0.0166(11) 0.0247(12) 0.0179(10) -0.0041(9) -0.0016(8) 0.0001(9)
C31 0.0302(14) 0.0289(14) 0.0256(12) -0.0090(10) -0.0033(10) -0.0004(11)
C4 0.0231(12) 0.0304(14) 0.0258(12) -0.0066(10) -0.0089(10) -0.0053(10)
C2 0.0238(12) 0.0288(13) 0.0187(11) -0.0041(9) -0.0063(9) -0.0027(10)
C32 0.0347(14) 0.0312(14) 0.0216(12) -0.0062(10) -0.0043(10) -0.0108(11)
C33 0.0302(13) 0.0315(14) 0.0210(12) -0.0001(10) -0.0082(10) -0.0070(11)
C39 0.0275(13) 0.0238(13) 0.0320(13) 0.0027(10) -0.0068(10) -0.0060(10)
C38 0.0286(13) 0.0253(13) 0.0206(11) -0.0008(9) -0.0046(9) -0.0089(10)
N101 0.0269(12) 0.0345(14) 0.0464(14) 0.0023(11) -0.0018(10) -0.0043(10)
N100 0.0238(11) 0.0394(14) 0.0337(12) 0.0041(10) -0.0098(9) -0.0014(10)
C30 0.0263(13) 0.0262(13) 0.0237(12) -0.0036(10) -0.0051(10) -0.0018(10)
C29 0.0229(12) 0.0231(12) 0.0181(11) -0.0030(9) -0.0035(9) -0.0058(9)
C41 0.0377(15) 0.0355(16) 0.0261(13) 0.0014(11) -0.0039(11) -0.0206(12)
C25 0.0242(12) 0.0257(13) 0.0224(11) -0.0010(9) -0.0047(9) -0.0084(10)
C9 0.0201(12) 0.0304(14) 0.0194(11) -0.0018(9) -0.0003(9) -0.0046(10)
C5 0.0217(12) 0.0266(13) 0.0280(12) -0.0023(10) -0.0071(9) -0.0079(10)
C12 0.0215(11) 0.0180(12) 0.0208(11) -0.0019(9) -0.0062(9) 0.0003(9)
C40 0.0259(13) 0.0296(15) 0.0377(14) -0.0026(11) -0.0069(11) -0.0070(11)
C16 0.0223(12) 0.0228(12) 0.0213(11) 0.0034(9) -0.0069(9) -0.0056(10)
C100 0.0469(18) 0.0433(18) 0.0335(15) 0.0052(13) -0.0226(13) 0.0032(14)
C3 0.0219(12) 0.0278(13) 0.0199(11) -0.0034(9) -0.0076(9) -0.0044(10)
C13 0.0298(13) 0.0232(13) 0.0214(11) -0.0034(9) -0.0069(10) -0.0061(10)
C6 0.0161(11) 0.0261(13) 0.0223(11) -0.0011(9) -0.0063(9) -0.0035(9)
C24 0.0291(13) 0.0351(15) 0.0227(12) -0.0011(10) -0.0106(10) -0.0104(11)
C19 0.0291(13) 0.0371(15) 0.0157(11) -0.0017(10) -0.0008(9) -0.0085(11)
C34 0.0236(12) 0.0265(13) 0.0206(11) -0.0015(9) -0.0045(9) -0.0057(10)
C604 0.0343(16) 0.056(2) 0.0389(16) 0.0007(14) -0.0093(13) -0.0086(15)
C21 0.0282(13) 0.0364(15) 0.0200(11) -0.0016(10) -0.0063(10) -0.0016(11)
C37 0.0313(14) 0.0373(16) 0.0243(12) -0.0028(11) -0.0082(10) 0.0040(12)
C35 0.0378(16) 0.0406(17) 0.0329(14) -0.0101(12) -0.0122(12) 0.0106(13)
C42 0.056(2) 0.0417(18) 0.0368(15) 0.0188(13) -0.0224(14) -0.0252(15)
C22 0.0325(14) 0.0301(14) 0.0240(12) -0.0044(10) -0.0027(10) -0.0011(11)
C20 0.0229(12) 0.0289(13) 0.0173(11) -0.0030(9) -0.0032(9) -0.0082(10)
C23 0.0317(14) 0.0310(14) 0.0205(11) -0.0045(10) -0.0042(10) -0.0120(11)
C300 0.0272(15) 0.0464(19) 0.0550(19) 0.0098(15) -0.0147(13) 0.0057(13)
C43 0.0393(16) 0.0393(17) 0.0371(15) 0.0121(12) -0.0205(12) -0.0172(13)
C303 0.061(2) 0.0456(19) 0.0311(15) 0.0110(13) -0.0094(14) -0.0282(16)
C500 0.0293(15) 0.060(2) 0.0445(17) 0.0135(15) -0.0181(13) -0.0182(14)
C28 0.0367(15) 0.0340(16) 0.0340(14) -0.0055(12) -0.0144(12) 0.0021(12)
C14 0.0299(13) 0.0230(13) 0.0271(12) -0.0007(10) -0.0100(10) -0.0096(10)
C101 0.0300(15) 0.0425(18) 0.0434(16) 0.0058(13) -0.0155(13) 0.0068(13)
C501 0.063(2) 0.062(2) 0.0321(15) 0.0106(14) -0.0251(15) -0.0357(18)
C502 0.058(2) 0.0388(18) 0.0351(15) -0.0062(13) -0.0006(14) -0.0283(15)
C503 0.057(2) 0.0285(16) 0.0464(18) -0.0118(13) 0.0030(15) -0.0152(15)
C301 0.0390(17) 0.0306(16) 0.0556(19) 0.0034(14) -0.0142(14) 0.0040(13)
C401 0.0319(15) 0.0501(19) 0.0257(13) -0.0029(12) -0.0023(11) -0.0031(13)
C27 0.0482(18) 0.0481(19) 0.0299(14) -0.0151(13) -0.0099(13) -0.0092(15)
C603 0.0346(16) 0.0466(19) 0.0380(16) -0.0051(13) -0.0078(12) -0.0018(14)
C600 0.0446(19) 0.051(2) 0.0424(18) -0.0023(15) -0.0110(14) 0.0104(16)
C26 0.0453(18) 0.064(2) 0.0289(15) -0.0098(14) -0.0138(13) 0.0172(16)
C404 0.0478(19) 0.0450(19) 0.0528(19) 0.0095(15) -0.0255(15) -0.0241(15)
C601 0.0305(16) 0.065(2) 0.057(2) 0.0101(18) -0.0177(15) -0.0064(16)
C405 0.0252(15) 0.048(2) 0.063(2) 0.0106(16) -0.0152(14) -0.0124(13)
C400 0.0248(14) 0.054(2) 0.0354(15) -0.0072(14) 0.0004(11) 0.0060(13)
C102 0.057(2) 0.0334(17) 0.0416(17) -0.0072(13) -0.0190(15) 0.0188(15)
C402 0.055(2) 0.0444(19) 0.0325(15) -0.0119(13) -0.0166(14) -0.0036(15)
C606 0.064(3) 0.089(4) 0.088(3) -0.027(3) -0.017(2) 0.026(3)
C403 0.055(2) 0.049(2) 0.0377(16) -0.0041(14) -0.0279(15) -0.0106(16)
C305 0.0341(17) 0.055(2) 0.052(2) -0.0017(16) 0.0100(14) -0.0092(15)
C36 0.0479(18) 0.0465(18) 0.0248(13) -0.0132(12) -0.0091(12) -0.0048(14)
C504 0.0470(19) 0.0289(17) 0.064(2) 0.0049(15) -0.0123(16) -0.0005(14)
C605 0.049(2) 0.047(2) 0.0455(18) -0.0032(15) -0.0176(15) -0.0075(15)
C302 0.053(2) 0.0468(19) 0.0376(16) 0.0159(14) -0.0232(14) -0.0151(16)
C103 0.074(3) 0.0238(16) 0.076(3) 0.0048(16) -0.043(2) -0.0038(16)
C602 0.0451(19) 0.052(2) 0.0507(19) -0.0023(16) -0.0198(15) -0.0101(16)
C104 0.053(2) 0.043(2) 0.0512(19) 0.0276(16) -0.0172(16) -0.0083(16)
C304 0.062(2) 0.052(2) 0.0335(16) -0.0081(14) 0.0112(15) -0.0181(18)
C505 0.0322(17) 0.0365(18) 0.072(2) -0.0016(16) -0.0026(15) 0.0049(14)
C44 0.084(3) 0.070(3) 0.0432(19) 0.0207(17) -0.0206(18) -0.056(2)
C703 0.089(4) 0.068(3) 0.117(5) -0.009(3) -0.003(3) -0.021(3)
C704 0.114(5) 0.091(4) 0.093(4) -0.013(3) -0.034(4) -0.008(4)
C702 0.128(6) 0.078(4) 0.098(5) 0.014(3) 0.005(4) -0.027(4)
C705 0.075(4) 0.095(5) 0.119(5) 0.014(4) -0.009(4) 0.002(3)
C700 0.179(7) 0.123(6) 0.155(6) 0.052(5) -0.088(6) -0.025(5)
C701 0.143(7) 0.113(6) 0.143(7) -0.015(5) -0.040(6) -0.005(5)
C706 0.265(12) 0.283(14) 0.352(15) 0.081(11) -0.213(12) -0.109(11)

loop_
_atom_type_symbol
_atom_type_description
_atom_type_scat_dispersion_real
_atom_type_scat_dispersion_imag
_atom_type_scat_source
C C 0.0033 0.0016 'International Tables Vol C Tables 4.2.6.8 and 6.1.1.4'
H H 0.0000 0.0000 'International Tables Vol C Tables 4.2.6.8 and 6.1.1.4'
N N 0.0061 0.0033 'International Tables Vol C Tables 4.2.6.8 and 6.1.1.4'
O O 0.0106 0.0060 'International Tables Vol C Tables 4.2.6.8 and 6.1.1.4'
Na Na 0.0362 0.0249 'International Tables Vol C Tables 4.2.6.8 and 6.1.1.4'
Lu Lu -0.4720 5.8584 'International Tables Vol C Tables 4.2.6.8 and 6.1.1.4'

loop_
_geom_angle_atom_site_label_1
_geom_angle_atom_site_label_2
_geom_angle_atom_site_label_3
_geom_angle
N4 Lu1 N2 120.33(7)
N4 Lu1 N1 81.04(7)
N2 Lu1 N1 76.26(7)
N4 Lu1 N3 77.04(7)
N2 Lu1 N3 70.09(7)
N1 Lu1 N3 121.69(7)
N4 Lu1 C104 110.84(10)
N2 Lu1 C104 123.96(10)
N1 Lu1 C104 91.32(10)
N3 Lu1 C104 146.98(10)
N4 Lu1 C103 88.53(10)
N2 Lu1 C103 151.11(10)
N1 Lu1 C103 109.75(11)
N3 Lu1 C103 122.76(11)
C104 Lu1 C103 31.19(12)
N4 Lu1 C102 98.34(9)
N2 Lu1 C102 133.04(10)
N1 Lu1 C102 140.01(10)
N3 Lu1 C102 96.57(9)
C104 Lu1 C102 51.19(11)
C103 Lu1 C102 30.79(12)
N4 Lu1 C100 139.39(9)
N2 Lu1 C100 99.91(9)
N1 Lu1 C100 105.32(9)
N3 Lu1 C100 126.07(9)
C104 Lu1 C100 30.98(11)
C103 Lu1 C100 51.23(11)
C102 Lu1 C100 51.07(10)
N4 Lu1 C101 129.00(9)
N2 Lu1 C101 104.37(9)
N1 Lu1 C101 136.13(8)
N3 Lu1 C101 98.25(9)
C104 Lu1 C101 51.13(11)
C103 Lu1 C101 51.09(12)
C102 Lu1 C101 30.95(11)
C100 Lu1 C101 30.81(10)
O500 Na1 O300 110.48(8)
O500 Na1 O400 108.40(7)
O300 Na1 O400 108.56(7)
O500 Na1 O301 77.63(7)
O300 Na1 O301 65.84(7)
O400 Na1 O301 173.27(8)
O500 Na1 O401 171.48(8)
O300 Na1 O401 77.52(7)
O400 Na1 O401 65.24(7)
O301 Na1 O401 109.07(8)
O500 Na1 O501 65.61(7)
O300 Na1 O501 174.62(8)
O400 Na1 O501 76.55(7)
O301 Na1 O501 109.18(8)
O401 Na1 O501 106.61(7)
O500 Na1 N100 70.56(8)
O300 Na1 N100 70.34(8)
O400 Na1 N100 69.71(7)
O301 Na1 N100 110.47(8)
O401 Na1 N100 110.73(8)
O501 Na1 N100 110.68(8)
O500 Na1 N101 109.36(9)
O300 Na1 N101 110.06(8)
O400 Na1 N101 109.96(8)
O301 Na1 N101 69.88(8)
O401 Na1 N101 69.28(8)
O501 Na1 N101 68.94(8)
N100 Na1 N101 179.58(9)
C502 O500 C501 114.3(2)
C502 O500 Na1 116.00(18)
C501 O500 Na1 109.44(18)
C7 N3 C10 108.8(2)
C7 N3 Lu1 118.81(15)
C10 N3 Lu1 132.34(16)
C404 O401 C403 114.3(2)
C404 O401 Na1 110.53(17)
C403 O401 Na1 114.62(18)
C503 O501 C504 112.9(2)
C503 O501 Na1 112.20(19)
C504 O501 Na1 110.21(17)
C6 N2 C3 108.9(2)
C6 N2 Lu1 119.13(15)
C3 N2 Lu1 131.86(16)
C402 O400 C401 114.2(2)
C402 O400 Na1 114.45(18)
C401 O400 Na1 109.67(15)
C302 O300 C301 113.2(2)
C302 O300 Na1 115.39(18)
C301 O300 Na1 109.67(17)
C17 N1 C1 108.53(19)
C17 N1 Lu1 120.94(16)
C1 N1 Lu1 125.35(16)
C303 O301 C304 113.4(2)
C303 O301 Na1 113.32(17)
C304 O301 Na1 109.97(18)
C41 O1 C44 116.7(3)
C15 N4 C12 108.06(19)
C15 N4 Lu1 121.09(15)
C12 N4 Lu1 123.95(15)
N1 C17 C16 125.2(2)
N1 C17 C18 108.5(2)
C16 C17 C18 126.3(2)
C9 C8 C7 106.8(2)
C12 C11 C10 123.8(2)
C12 C11 C29 116.6(2)
C10 C11 C29 119.4(2)
N3 C7 C8 108.8(2)
N3 C7 C6 114.4(2)
C8 C7 C6 135.4(2)
N4 C15 C16 124.4(2)
N4 C15 C14 108.6(2)
C16 C15 C14 127.0(2)
C19 C18 C17 107.4(2)
N1 C1 C2 125.5(2)
N1 C1 C19 107.4(2)
C2 C1 C19 126.9(2)
N3 C10 C11 120.5(2)
N3 C10 C9 107.9(2)
C11 C10 C9 130.7(2)
C32 C31 C30 121.8(2)
C5 C4 C3 107.2(2)
C1 C2 C3 123.3(2)
C1 C2 C20 119.2(2)
C3 C2 C20 117.4(2)
C31 C32 C33 118.3(2)
C31 C32 C36 121.1(3)
C33 C32 C36 120.7(3)
C32 C33 C34 121.7(2)
C40 C39 C38 121.5(3)
C43 C38 C39 117.4(2)
C43 C38 C16 120.1(2)
C39 C38 C16 122.4(2)
C405 N101 C305 111.0(3)
C405 N101 C505 110.1(3)
C305 N101 C505 110.6(3)
C405 N101 Na1 108.19(18)
C305 N101 Na1 107.65(19)
C505 N101 Na1 109.20(18)
C400 N100 C500 110.5(2)
C400 N100 C300 110.6(2)
C500 N100 C300 111.4(2)
C400 N100 Na1 108.94(16)
C500 N100 Na1 107.40(18)
C300 N100 Na1 107.83(17)
C31 C30 C29 119.4(2)
C31 C30 C35 119.6(2)
C29 C30 C35 120.9(2)
C30 C29 C34 119.6(2)
C30 C29 C11 119.7(2)
C34 C29 C11 120.7(2)
O1 C41 C42 124.5(3)
O1 C41 C40 115.7(3)
C42 C41 C40 119.8(3)
C24 C25 C20 119.2(2)
C24 C25 C28 119.8(2)
C20 C25 C28 121.0(2)
C8 C9 C10 107.5(2)
C4 C5 C6 107.0(2)
N4 C12 C11 125.5(2)
N4 C12 C13 107.9(2)
C11 C12 C13 126.4(2)
C39 C40 C41 119.9(3)
C15 C16 C17 125.4(2)
C15 C16 C38 118.1(2)
C17 C16 C38 116.4(2)
C101 C100 C104 108.2(3)
C101 C100 Lu1 75.13(16)
C104 C100 Lu1 73.97(17)
N2 C3 C2 121.1(2)
N2 C3 C4 107.9(2)
C2 C3 C4 130.0(2)
C14 C13 C12 108.1(2)
N2 C6 C5 108.9(2)
N2 C6 C7 113.7(2)
C5 C6 C7 136.3(2)
C23 C24 C25 121.8(2)
C18 C19 C1 108.1(2)
C33 C34 C29 119.2(2)
C33 C34 C37 119.8(2)
C29 C34 C37 121.0(2)
C603 C604 C605 119.8(3)
C22 C21 C20 119.2(2)
C22 C21 C26 120.0(3)
C20 C21 C26 120.8(2)
C41 C42 C43 119.5(3)
C23 C22 C21 121.8(2)
C21 C20 C25 119.6(2)
C21 C20 C2 122.4(2)
C25 C20 C2 118.0(2)
C22 C23 C24 118.3(2)
C22 C23 C27 121.4(3)
C24 C23 C27 120.3(2)
N100 C300 C301 112.2(2)
C38 C43 C42 121.9(3)
O301 C303 C302 108.4(3)
N100 C500 C501 112.2(2)
C13 C14 C15 107.3(2)
C100 C101 C102 107.6(3)
C100 C101 Lu1 74.06(16)
C102 C101 Lu1 73.85(17)
O500 C501 C500 112.4(2)
O500 C502 C503 107.5(2)
O501 C503 C502 107.5(2)
O300 C301 C300 112.7(3)
O400 C401 C400 112.1(3)
C602 C603 C604 120.3(3)
C605 C600 C601 118.2(3)
C605 C600 C606 120.2(4)
C601 C600 C606 121.5(4)
O401 C404 C405 112.1(2)
C602 C601 C600 121.3(3)
N101 C405 C404 112.4(3)
N100 C400 C401 112.4(2)
C103 C102 C101 108.3(3)
C103 C102 Lu1 74.21(19)
C101 C102 Lu1 75.20(17)
O400 C402 C403 106.8(2)
O401 C403 C402 107.5(2)
N101 C305 C304 112.3(3)
O501 C504 C505 112.8(3)
C604 C605 C600 120.9(3)
O300 C302 C303 106.7(2)
C102 C103 C104 108.0(3)
C102 C103 Lu1 75.00(18)
C104 C103 Lu1 74.40(19)
C603 C602 C601 119.5(3)
C100 C104 C103 107.8(3)
C100 C104 Lu1 75.05(17)
C103 C104 Lu1 74.42(18)
O301 C304 C305 112.8(3)
N101 C505 C504 111.8(3)
C704 C703 C702 116.3(6)
C703 C704 C705 119.7(7)
C701 C702 C703 118.7(7)
C700 C705 C704 128.0(8)
C705 C700 C701 112.3(10)
C705 C700 C706 126.4(12)
C701 C700 C706 121.2(11)
C700 C701 C702 123.6(9)

loop_
_geom_bond_atom_site_label_1
_geom_bond_atom_site_label_2
_geom_bond_distance
Lu1 N4 2.2104(19)
Lu1 N2 2.224(2)
Lu1 N1 2.225(2)
Lu1 N3 2.225(2)
Lu1 C104 2.610(3)
Lu1 C103 2.610(3)
Lu1 C102 2.620(3)
Lu1 C100 2.623(3)
Lu1 C101 2.637(3)
Na1 O500 2.461(2)
Na1 O300 2.483(2)
Na1 O400 2.509(2)
Na1 O301 2.529(2)
Na1 O401 2.536(2)
Na1 O501 2.582(2)
Na1 N100 2.631(2)
Na1 N101 2.645(3)
O500 C502 1.418(4)
O500 C501 1.419(4)
N3 C7 1.366(3)
N3 C10 1.370(3)
O401 C404 1.421(4)
O401 C403 1.422(4)
O501 C503 1.421(4)
O501 C504 1.425(4)
N2 C6 1.362(3)
N2 C3 1.371(3)
O400 C402 1.425(3)
O400 C401 1.429(4)
O300 C302 1.421(3)
O300 C301 1.429(4)
N1 C17 1.367(3)
N1 C1 1.391(3)
O301 C303 1.423(4)
O301 C304 1.430(4)
O1 C41 1.372(3)
O1 C44 1.421(4)
N4 C15 1.372(3)
N4 C12 1.392(3)
C17 C16 1.419(3)
C17 C18 1.440(3)
C8 C9 1.385(4)
C8 C7 1.420(3)
C11 C12 1.405(3)
C11 C10 1.422(3)
C11 C29 1.505(3)
C7 C6 1.442(3)
C15 C16 1.419(3)
C15 C14 1.443(3)
C18 C19 1.360(4)
C1 C2 1.400(4)
C1 C19 1.438(3)
C10 C9 1.427(4)
C31 C32 1.376(4)
C31 C30 1.396(3)
C4 C5 1.389(3)
C4 C3 1.427(4)
C2 C3 1.423(3)
C2 C20 1.503(3)
C32 C33 1.390(4)
C32 C36 1.513(3)
C33 C34 1.396(3)
C39 C40 1.385(4)
C39 C38 1.390(4)
C38 C43 1.388(4)
C38 C16 1.495(3)
N101 C405 1.467(4)
N101 C305 1.471(4)
N101 C505 1.474(4)
N100 C400 1.464(4)
N100 C500 1.471(4)
N100 C300 1.479(4)
C30 C29 1.399(3)
C30 C35 1.507(4)
C29 C34 1.401(3)
C41 C42 1.380(4)
C41 C40 1.388(4)
C25 C24 1.392(3)
C25 C20 1.404(3)
C25 C28 1.503(4)
C5 C6 1.416(3)
C12 C13 1.435(3)
C100 C101 1.397(4)
C100 C104 1.398(5)
C13 C14 1.361(4)
C24 C23 1.385(4)
C34 C37 1.507(4)
C604 C603 1.379(5)
C604 C605 1.380(5)
C21 C22 1.397(4)
C21 C20 1.399(4)
C21 C26 1.506(4)
C42 C43 1.391(4)
C22 C23 1.381(4)
C23 C27 1.516(3)
C300 C301 1.503(5)
C303 C302 1.488(5)
C500 C501 1.515(5)
C101 C102 1.403(5)
C502 C503 1.494(5)
C401 C400 1.518(4)
C603 C602 1.370(5)
C600 C605 1.383(5)
C600 C601 1.385(5)
C600 C606 1.514(5)
C404 C405 1.511(5)
C601 C602 1.382(5)
C102 C103 1.389(5)
C402 C403 1.490(5)
C305 C304 1.508(5)
C504 C505 1.518(5)
C103 C104 1.403(5)
C703 C704 1.304(8)
C703 C702 1.386(8)
C704 C705 1.329(9)
C702 C701 1.366(10)
C705 C700 1.282(10)
C700 C701 1.341(12)
C700 C706 1.586(14)
